data_7053041
loop_
_publ_author_name
'Wang, Zheng'
'Shi, Ying'
'Luo, Xiaoyan'
'Han, De-Man'
'Deng, Wei-Ping'

_publ_section_title
;
 Direct synthesis of pyrroles via 1,3-dipolar cycloaddition of azomethine
 ylides with ynones
;
_journal_issue 6
_journal_name_full 'New Journal of Chemistry'
_journal_page_first 1742
_journal_paper_doi 10.1039/c3nj00067b
_journal_volume 37
_journal_year 2013
_chemical_formula_sum 'C19 H14 Cl N O3'
_chemical_formula_weight 339.76
_chemical_name_systematic
;
?
;
_space_group_IT_number 14
_symmetry_cell_setting monoclinic
_symmetry_space_group_name_Hall '-P 2ybc'
_symmetry_space_group_name_H-M 'P 1 21/c 1'
_atom_sites_solution_hydrogens geom
_atom_sites_solution_primary direct
_atom_sites_solution_secondary difmap
_audit_creation_method SHELXL-97
_cell_angle_alpha 90.00
_cell_angle_beta 100.796(2)
_cell_angle_gamma 90.00
_cell_formula_units_Z 4
_cell_length_a 12.9597(11)
_cell_length_b 9.6741(8)
_cell_length_c 13.3527(11)
_cell_measurement_reflns_used 3292
_cell_measurement_temperature 293(2)
_cell_measurement_theta_max 52.518
_cell_measurement_theta_min 5.232
_cell_volume 1644.4(2)
_computing_cell_refinement 'Bruker SMART'
_computing_data_collection 'Bruker SMART'
_computing_data_reduction 'Bruker SHELXTL'
_computing_molecular_graphics 'Bruker SHELXTL'
_computing_publication_material 'Bruker SHELXTL'
_computing_structure_refinement 'SHELXL-97 (Sheldrick, 1997)'
_computing_structure_solution 'SHELXS-97 (Sheldrick, 1990)'
_diffrn_ambient_temperature 293(2)
_diffrn_measured_fraction_theta_full 1.000
_diffrn_measured_fraction_theta_max 1.000
_diffrn_measurement_device_type 'CCD area detector'
_diffrn_measurement_method 'phi and omega scans'
_diffrn_radiation_monochromator graphite
_diffrn_radiation_source 'fine-focus sealed tube'
_diffrn_radiation_type MoK\a
_diffrn_radiation_wavelength 0.71073
_diffrn_reflns_av_R_equivalents 0.0244
_diffrn_reflns_av_sigmaI/netI 0.0278
_diffrn_reflns_limit_h_max 15
_diffrn_reflns_limit_h_min -15
_diffrn_reflns_limit_k_max 11
_diffrn_reflns_limit_k_min -6
_diffrn_reflns_limit_l_max 16
_diffrn_reflns_limit_l_min -14
_diffrn_reflns_number 9581
_diffrn_reflns_theta_full 26.00
_diffrn_reflns_theta_max 26.00
_diffrn_reflns_theta_min 2.62
_exptl_absorpt_coefficient_mu 0.249
_exptl_absorpt_correction_T_max 1.00000
_exptl_absorpt_correction_T_min 0.72019
_exptl_absorpt_correction_type empirical
_exptl_absorpt_process_details sadabs
_exptl_crystal_colour colorless
_exptl_crystal_density_diffrn 1.372
_exptl_crystal_density_method 'not measured'
_exptl_crystal_description prismatic
_exptl_crystal_F_000 704
_exptl_crystal_size_max 0.287
_exptl_crystal_size_mid 0.211
_exptl_crystal_size_min 0.143
_refine_diff_density_max 0.211
_refine_diff_density_min -0.232
_refine_diff_density_rms 0.040
_refine_ls_extinction_coef 0.0015(5)
_refine_ls_extinction_expression Fc^*^=kFc[1+0.001xFc^2^\l^3^/sin(2\q)]^-1/4^
_refine_ls_extinction_method SHELXL
_refine_ls_goodness_of_fit_ref 1.027
_refine_ls_hydrogen_treatment mixed
_refine_ls_matrix_type full
_refine_ls_number_parameters 223
_refine_ls_number_reflns 3225
_refine_ls_number_restraints 0
_refine_ls_restrained_S_all 1.027
_refine_ls_R_factor_all 0.0495
_refine_ls_R_factor_gt 0.0401
_refine_ls_shift/su_max 0.006
_refine_ls_shift/su_mean 0.000
_refine_ls_structure_factor_coef Fsqd
_refine_ls_weighting_details 'calc w=1/[\s^2^(Fo^2^)+(0.0535P)^2^+0.4583P] where P=(Fo^2^+2Fc^2^)/3'
_refine_ls_weighting_scheme calc
_refine_ls_wR_factor_gt 0.1026
_refine_ls_wR_factor_ref 0.1103
_reflns_number_gt 2670
_reflns_number_total 3225
_reflns_threshold_expression >2sigma(I)
_cod_data_source_file c3nj00067b.txt
_cod_data_source_block cd212285
_cod_depositor_comments
;
The following automatic conversions were performed:

'_symmetry_cell_setting' value 'Monoclinic' changed to 'monoclinic'
according to /home/saulius/struct/CIF-dictionaries/cif_core.dic
dictionary named 'cif_core.dic' version 2.4.2 from 2011-04-26.

Automatic conversion script
Id: cif_fix_values 1891 2012-01-12 08:04:46Z andrius 
;
_cod_original_sg_symbol_H-M P2(1)/c
_cod_database_code 7053041

loop_
_symmetry_equiv_pos_as_xyz
'x, y, z'
'-x, y+1/2, -z+1/2'
'-x, -y, -z'
'x, -y-1/2, z-1/2'

loop_
_atom_site_label
_atom_site_type_symbol
_atom_site_fract_x
_atom_site_fract_y
_atom_site_fract_z
_atom_site_U_iso_or_equiv
_atom_site_adp_type
_atom_site_occupancy
_atom_site_symmetry_multiplicity
_atom_site_calc_flag
_atom_site_refinement_flags
Cl1 Cl 0.17258(5) 1.17985(7) 0.04254(4) 0.0815(2) Uani 1 1 d .
N1 N 0.54785(11) 0.68732(13) 0.11344(10) 0.0370(3) Uani 1 1 d .
O1 O 0.62597(10) 1.01779(15) 0.31785(12) 0.0668(4) Uani 1 1 d .
O2 O 0.59625(10) 0.40574(13) 0.06921(10) 0.0592(4) Uani 1 1 d .
O3 O 0.75849(9) 0.44357(12) 0.15639(10) 0.0505(3) Uani 1 1 d .
C1 C 0.54970(12) 0.81697(15) 0.15123(12) 0.0364(3) Uani 1 1 d .
C2 C 0.64360(12) 0.62554(16) 0.14151(11) 0.0360(3) Uani 1 1 d .
C3 C 0.70922(12) 0.71858(16) 0.19810(12) 0.0368(3) Uani 1 1 d .
H3 H 0.7796 0.7043 0.2265 0.044 Uiso 1 1 calc R
C4 C 0.65146(12) 0.83960(16) 0.20585(12) 0.0366(3) Uani 1 1 d .
C5 C 0.68662(12) 0.95517(17) 0.27506(13) 0.0412(4) Uani 1 1 d .
C6 C 0.79992(12) 0.99487(15) 0.29590(12) 0.0392(4) Uani 1 1 d .
C7 C 0.86546(14) 0.97428(18) 0.22714(15) 0.0507(4) Uani 1 1 d .
H7 H 0.8410 0.9282 0.1662 0.061 Uiso 1 1 calc R
C8 C 0.96810(16) 1.0224(2) 0.2489(2) 0.0692(6) Uani 1 1 d .
H8 H 1.0122 1.0089 0.2023 0.083 Uiso 1 1 calc R
C9 C 1.00476(16) 1.0897(2) 0.3387(2) 0.0732(6) Uani 1 1 d .
H9 H 1.0736 1.1216 0.3529 0.088 Uiso 1 1 calc R
C10 C 0.94055(16) 1.1100(2) 0.40740(18) 0.0671(6) Uani 1 1 d .
H10 H 0.9656 1.1558 0.4684 0.081 Uiso 1 1 calc R
C11 C 0.83890(14) 1.06293(19) 0.38660(14) 0.0506(4) Uani 1 1 d .
H11 H 0.7956 1.0768 0.4339 0.061 Uiso 1 1 calc R
C12 C 0.66076(12) 0.48204(16) 0.11709(12) 0.0384(4) Uani 1 1 d .
C13 C 0.78320(18) 0.29990(19) 0.14828(17) 0.0633(6) Uani 1 1 d .
H13A H 0.7431 0.2460 0.1877 0.095 Uiso 1 1 calc R
H13B H 0.8568 0.2857 0.1736 0.095 Uiso 1 1 calc R
H13C H 0.7663 0.2719 0.0781 0.095 Uiso 1 1 calc R
C14 C 0.45750(12) 0.90746(17) 0.12823(12) 0.0386(4) Uani 1 1 d .
C15 C 0.46821(15) 1.04889(17) 0.11266(13) 0.0472(4) Uani 1 1 d .
H15 H 0.5350 1.0873 0.1201 0.057 Uiso 1 1 calc R
C16 C 0.38136(16) 1.13245(19) 0.08642(13) 0.0540(5) Uani 1 1 d .
H16 H 0.3892 1.2267 0.0765 0.065 Uiso 1 1 calc R
C17 C 0.28320(16) 1.0748(2) 0.07512(13) 0.0527(5) Uani 1 1 d .
C18 C 0.26981(14) 0.9360(2) 0.09074(15) 0.0548(5) Uani 1 1 d .
H18 H 0.2027 0.8985 0.0834 0.066 Uiso 1 1 calc R
C19 C 0.35731(13) 0.85300(18) 0.11752(14) 0.0470(4) Uani 1 1 d .
H19 H 0.3488 0.7591 0.1285 0.056 Uiso 1 1 calc R
H1 H 0.4983(15) 0.656(2) 0.0737(14) 0.049(5) Uiso 1 1 d .

loop_
_atom_site_aniso_label
_atom_site_aniso_U_11
_atom_site_aniso_U_22
_atom_site_aniso_U_33
_atom_site_aniso_U_23
_atom_site_aniso_U_13
_atom_site_aniso_U_12
Cl1 0.0888(4) 0.0887(4) 0.0609(3) -0.0028(3) -0.0019(3) 0.0547(3)
N1 0.0369(7) 0.0291(7) 0.0431(7) -0.0047(6) 0.0026(6) -0.0018(5)
O1 0.0468(7) 0.0663(9) 0.0900(10) -0.0425(8) 0.0196(7) -0.0037(6)
O2 0.0638(8) 0.0357(6) 0.0685(8) -0.0130(6) -0.0122(6) 0.0009(6)
O3 0.0467(7) 0.0332(6) 0.0687(8) -0.0057(5) 0.0034(6) 0.0069(5)
C1 0.0401(8) 0.0292(8) 0.0410(8) -0.0019(6) 0.0109(6) -0.0016(6)
C2 0.0387(8) 0.0305(8) 0.0388(8) -0.0016(6) 0.0076(6) 0.0008(6)
C3 0.0357(8) 0.0346(8) 0.0407(8) -0.0033(6) 0.0088(6) -0.0007(6)
C4 0.0369(8) 0.0312(8) 0.0428(8) -0.0039(6) 0.0106(6) -0.0020(6)
C5 0.0413(8) 0.0333(8) 0.0498(9) -0.0072(7) 0.0105(7) -0.0009(7)
C6 0.0391(8) 0.0261(7) 0.0510(9) 0.0004(7) 0.0050(7) 0.0001(6)
C7 0.0510(10) 0.0393(9) 0.0640(11) -0.0033(8) 0.0162(8) -0.0021(8)
C8 0.0529(12) 0.0618(13) 0.0996(17) -0.0001(12) 0.0313(11) -0.0002(10)
C9 0.0434(10) 0.0644(14) 0.1070(18) -0.0070(13) 0.0020(11) -0.0094(10)
C10 0.0529(11) 0.0632(13) 0.0772(14) -0.0113(11) -0.0087(10) -0.0064(10)
C11 0.0490(10) 0.0449(10) 0.0542(10) -0.0062(8) 0.0005(8) -0.0017(8)
C12 0.0458(9) 0.0305(8) 0.0384(8) -0.0001(6) 0.0069(7) 0.0007(7)
C13 0.0757(13) 0.0376(10) 0.0731(13) 0.0006(9) 0.0049(11) 0.0189(9)
C14 0.0442(9) 0.0332(8) 0.0391(8) -0.0025(6) 0.0097(6) 0.0029(7)
C15 0.0567(10) 0.0358(9) 0.0519(10) 0.0008(7) 0.0177(8) 0.0012(8)
C16 0.0784(13) 0.0379(9) 0.0491(10) 0.0061(8) 0.0207(9) 0.0145(9)
C17 0.0639(12) 0.0529(11) 0.0398(9) -0.0013(8) 0.0063(8) 0.0267(9)
C18 0.0437(9) 0.0569(12) 0.0614(11) -0.0091(9) 0.0034(8) 0.0094(8)
C19 0.0439(9) 0.0371(9) 0.0587(10) -0.0027(8) 0.0065(8) 0.0030(7)

loop_
_atom_type_symbol
_atom_type_description
_atom_type_scat_dispersion_real
_atom_type_scat_dispersion_imag
_atom_type_scat_source
C C 0.0033 0.0016 'International Tables Vol C Tables 4.2.6.8 and 6.1.1.4'
H H 0.0000 0.0000 'International Tables Vol C Tables 4.2.6.8 and 6.1.1.4'
N N 0.0061 0.0033 'International Tables Vol C Tables 4.2.6.8 and 6.1.1.4'
O O 0.0106 0.0060 'International Tables Vol C Tables 4.2.6.8 and 6.1.1.4'
Cl Cl 0.1484 0.1585 'International Tables Vol C Tables 4.2.6.8 and 6.1.1.4'

loop_
_geom_angle_atom_site_label_1
_geom_angle_atom_site_label_2
_geom_angle_atom_site_label_3
_geom_angle
C1 N1 C2 110.63(13)
C1 N1 H1 123.5(14)
C2 N1 H1 125.5(14)
C12 O3 C13 116.79(14)
N1 C1 C4 106.81(14)
N1 C1 C14 121.29(14)
C4 C1 C14 131.84(14)
N1 C2 C3 107.66(13)
N1 C2 C12 121.75(14)
C3 C2 C12 130.45(14)
C2 C3 C4 107.77(14)
C2 C3 H3 126.1
C4 C3 H3 126.1
C1 C4 C3 107.13(13)
C1 C4 C5 126.76(14)
C3 C4 C5 125.09(14)
O1 C5 C4 121.57(15)
O1 C5 C6 118.95(15)
C4 C5 C6 119.47(14)
C7 C6 C11 118.77(16)
C7 C6 C5 123.13(15)
C11 C6 C5 117.99(15)
C6 C7 C8 119.90(19)
C6 C7 H7 120.1
C8 C7 H7 120.1
C9 C8 C7 120.3(2)
C9 C8 H8 119.8
C7 C8 H8 119.8
C10 C9 C8 120.17(19)
C10 C9 H9 119.9
C8 C9 H9 119.9
C9 C10 C11 120.0(2)
C9 C10 H10 120.0
C11 C10 H10 120.0
C10 C11 C6 120.85(18)
C10 C11 H11 119.6
C6 C11 H11 119.6
O2 C12 O3 123.55(15)
O2 C12 C2 125.75(15)
O3 C12 C2 110.69(13)
O3 C13 H13A 109.5
O3 C13 H13B 109.5
H13A C13 H13B 109.5
O3 C13 H13C 109.5
H13A C13 H13C 109.5
H13B C13 H13C 109.5
C19 C14 C15 118.41(15)
C19 C14 C1 120.42(15)
C15 C14 C1 121.12(15)
C16 C15 C14 120.96(17)
C16 C15 H15 119.5
C14 C15 H15 119.5
C17 C16 C15 119.10(17)
C17 C16 H16 120.5
C15 C16 H16 120.5
C16 C17 C18 121.45(17)
C16 C17 Cl1 119.48(15)
C18 C17 Cl1 119.06(16)
C17 C18 C19 119.09(18)
C17 C18 H18 120.5
C19 C18 H18 120.5
C18 C19 C14 120.98(17)
C18 C19 H19 119.5
C14 C19 H19 119.5

loop_
_geom_bond_atom_site_label_1
_geom_bond_atom_site_label_2
_geom_bond_distance
Cl1 C17 1.7449(18)
N1 C1 1.351(2)
N1 C2 1.365(2)
N1 H1 0.813(19)
O1 C5 1.2163(19)
O2 C12 1.2051(19)
O3 C12 1.3301(19)
O3 C13 1.435(2)
C1 C4 1.400(2)
C1 C14 1.467(2)
C2 C3 1.365(2)
C2 C12 1.453(2)
C3 C4 1.404(2)
C3 H3 0.9300
C4 C5 1.468(2)
C5 C6 1.493(2)
C6 C7 1.377(2)
C6 C11 1.388(2)
C7 C8 1.388(3)
C7 H7 0.9300
C8 C9 1.368(3)
C8 H8 0.9300
C9 C10 1.364(3)
C9 H9 0.9300
C10 C11 1.372(3)
C10 H10 0.9300
C11 H11 0.9300
C13 H13A 0.9600
C13 H13B 0.9600
C13 H13C 0.9600
C14 C19 1.384(2)
C14 C15 1.395(2)
C15 C16 1.377(2)
C15 H15 0.9300
C16 C17 1.371(3)
C16 H16 0.9300
C17 C18 1.375(3)
C18 C19 1.381(2)
C18 H18 0.9300
C19 H19 0.9300

loop_
_geom_hbond_atom_site_label_D
_geom_hbond_atom_site_label_H
_geom_hbond_atom_site_label_A
_geom_hbond_distance_DH
_geom_hbond_distance_HA
_geom_hbond_distance_DA
_geom_hbond_angle_DHA
_geom_hbond_site_symmetry_A
N1 H1 O2 0.813(19) 2.15(2) 2.9222(18) 158.9(18) 3_665

loop_
_geom_torsion_atom_site_label_1
_geom_torsion_atom_site_label_2
_geom_torsion_atom_site_label_3
_geom_torsion_atom_site_label_4
_geom_torsion
C2 N1 C1 C4 0.17(17)
C2 N1 C1 C14 177.39(14)
C1 N1 C2 C3 -0.62(18)
C1 N1 C2 C12 175.43(14)
N1 C2 C3 C4 0.81(17)
C12 C2 C3 C4 -174.78(15)
N1 C1 C4 C3 0.33(17)
C14 C1 C4 C3 -176.48(15)
N1 C1 C4 C5 -168.47(15)
C14 C1 C4 C5 14.7(3)
C2 C3 C4 C1 -0.71(17)
C2 C3 C4 C5 168.33(15)
C1 C4 C5 O1 24.9(3)
C3 C4 C5 O1 -142.00(18)
C1 C4 C5 C6 -156.78(16)
C3 C4 C5 C6 36.3(2)
O1 C5 C6 C7 -153.24(18)
C4 C5 C6 C7 28.4(2)
O1 C5 C6 C11 22.9(2)
C4 C5 C6 C11 -155.45(16)
C11 C6 C7 C8 -0.6(3)
C5 C6 C7 C8 175.57(17)
C6 C7 C8 C9 0.4(3)
C7 C8 C9 C10 -0.1(4)
C8 C9 C10 C11 0.0(4)
C9 C10 C11 C6 -0.2(3)
C7 C6 C11 C10 0.5(3)
C5 C6 C11 C10 -175.82(17)
C13 O3 C12 O2 -6.0(2)
C13 O3 C12 C2 173.11(15)
N1 C2 C12 O2 2.0(3)
C3 C2 C12 O2 177.04(17)
N1 C2 C12 O3 -177.05(14)
C3 C2 C12 O3 -2.0(2)
N1 C1 C14 C19 34.7(2)
C4 C1 C14 C19 -148.89(17)
N1 C1 C14 C15 -142.74(16)
C4 C1 C14 C15 33.7(3)
C19 C14 C15 C16 -0.5(2)
C1 C14 C15 C16 176.95(15)
C14 C15 C16 C17 -0.3(3)
C15 C16 C17 C18 0.9(3)
C15 C16 C17 Cl1 179.66(13)
C16 C17 C18 C19 -0.6(3)
Cl1 C17 C18 C19 -179.35(14)
C17 C18 C19 C14 -0.3(3)
C15 C14 C19 C18 0.9(3)
C1 C14 C19 C18 -176.65(16)
